data_7718741
loop_
_publ_author_name
'Kim, Boyoung'
'Ok, Kang Min'

_publ_section_title
;
 Dimensionality-driven photoluminescence enhancement in Cl/Br mixed-halide
 organic-inorganic hybrid cadmium halides.
;
_journal_issue 23
_journal_name_full 'Dalton transactions (Cambridge, England : 2003)'
_journal_page_first 9261
_journal_page_last 9269
_journal_paper_doi 10.1039/d5dt00908a
_journal_volume 54
_journal_year 2025
_chemical_formula_moiety 'Cd Br Cl C N O H'
_chemical_formula_sum 'C7 H12 Br1.98 Cd Cl2.02 N2 O0'
_chemical_formula_weight 466.3
_space_group_IT_number 2
_space_group_name_Hall '-P 1'
_space_group_name_H-M_alt 'P -1'
_symmetry_cell_setting triclinic
_symmetry_Int_Tables_number 2
_symmetry_space_group_name_Hall '-P 1'
_symmetry_space_group_name_H-M 'P -1'
_atom_sites_solution_hydrogens geom
_atom_sites_solution_primary direct
_atom_sites_solution_secondary difmap
_audit_conform_dict_location ftp://ftp.iucr.org/pub/cif_core.dic
_audit_conform_dict_name cif_core.dic
_audit_conform_dict_version 2.4.5
_audit_creation_date 2025-04-02T13:12:59-00:00
_audit_creation_method 'WinGX routine CIF_UPDATE'
_audit_update_record
;
2025-04-16 deposited with the CCDC.	2025-05-15 downloaded from the CCDC.
;
_cell_angle_alpha 87.5680(10)
_cell_angle_beta 87.9350(10)
_cell_angle_gamma 84.4990(10)
_cell_formula_units_Z 2
_cell_length_a 6.5194(2)
_cell_length_b 9.2971(3)
_cell_length_c 11.4021(3)
_cell_measurement_reflns_used 9973
_cell_measurement_temperature 273(2)
_cell_measurement_theta_max 28.15
_cell_measurement_theta_min 2.78
_cell_measurement_wavelength 0.71076
_cell_volume 686.94(4)
_computing_cell_refinement 'SAINT V8.40B integration software'
_computing_data_collection 'Bruker APEX5 software'
_computing_data_reduction 'Bruker APEX5 software'
_computing_molecular_graphics 'Ortep for Windows (Farrugia, 2012)'
_computing_publication_material 'WinGX publication routines (Farrugia, 2012)'
_computing_structure_refinement 'SHELXL-2018/3 (Sheldrick, 2018)'
_computing_structure_solution 'SHELXT 2018/2 (Sheldrick, 2018)'
_diffrn_ambient_temperature 273(2)
_diffrn_detector 'PHOTON II CPAD detector'
_diffrn_measured_fraction_theta_full 0.999
_diffrn_measured_fraction_theta_max 0.996
_diffrn_measurement_device 'three-circle diffractometer'
_diffrn_measurement_device_type 'Bruker D8 QUEST'
_diffrn_measurement_method '\w scans'
_diffrn_orient_matrix_type 'x-axis to radiation source'
_diffrn_orient_matrix_UB_11 -0.065616
_diffrn_orient_matrix_UB_12 -0.09048
_diffrn_orient_matrix_UB_13 -0.013707
_diffrn_orient_matrix_UB_21 0.12852
_diffrn_orient_matrix_UB_22 -0.039996
_diffrn_orient_matrix_UB_23 -0.042367
_diffrn_orient_matrix_UB_31 0.054297
_diffrn_orient_matrix_UB_32 -0.043683
_diffrn_orient_matrix_UB_33 0.075703
_diffrn_radiation_monochromator graphite
_diffrn_radiation_type MoK\a
_diffrn_radiation_wavelength 0.71073
_diffrn_reflns_av_R_equivalents 0.0632
_diffrn_reflns_av_unetI/netI 0.0276
_diffrn_reflns_Laue_measured_fraction_full 0.999
_diffrn_reflns_Laue_measured_fraction_max 0.996
_diffrn_reflns_limit_h_max 8
_diffrn_reflns_limit_h_min -8
_diffrn_reflns_limit_k_max 12
_diffrn_reflns_limit_k_min -12
_diffrn_reflns_limit_l_max 15
_diffrn_reflns_limit_l_min -15
_diffrn_reflns_number 29037
_diffrn_reflns_point_group_measured_fraction_full 0.999
_diffrn_reflns_point_group_measured_fraction_max 0.996
_diffrn_reflns_theta_full 25.242
_diffrn_reflns_theta_max 28.417
_diffrn_reflns_theta_min 2.783
_diffrn_source 'sealed x-ray tube'
_exptl_absorpt_coefficient_mu 7.702
_exptl_absorpt_correction_T_max 0.746
_exptl_absorpt_correction_T_min 0.525
_exptl_absorpt_correction_type multi-scan
_exptl_absorpt_process_details
;
        SADABS-2016/2 - Bruker AXS area detector scaling and absorption correcti
;
_exptl_crystal_colour colourless
_exptl_crystal_density_diffrn 2.254
_exptl_crystal_density_method 'not measured'
_exptl_crystal_description block
_exptl_crystal_F_000 439
_exptl_crystal_size_max 0.194
_exptl_crystal_size_mid 0.124
_exptl_crystal_size_min 0.118
_refine_diff_density_max 1.227
_refine_diff_density_min -0.944
_refine_diff_density_rms 0.109
_refine_ls_extinction_coef 0.0080(8)
_refine_ls_extinction_expression Fc^*^=kFc[1+0.001xFc^2^\l^3^/sin(2\q)]^-1/4^
_refine_ls_extinction_method 'SHELXL-2018/3 (Sheldrick 2018)'
_refine_ls_goodness_of_fit_ref 1.06
_refine_ls_hydrogen_treatment constr
_refine_ls_matrix_type full
_refine_ls_number_constraints 0
_refine_ls_number_parameters 133
_refine_ls_number_reflns 3458
_refine_ls_number_restraints 1
_refine_ls_restrained_S_all 1.06
_refine_ls_R_factor_all 0.0422
_refine_ls_R_factor_gt 0.0313
_refine_ls_shift/su_max 0
_refine_ls_shift/su_mean 0
_refine_ls_structure_factor_coef Fsqd
_refine_ls_weighting_details 'w=1/[\s^2^(Fo^2^)+(0.0317P)^2^+1.6396P] where P=(Fo^2^+2Fc^2^)/3'
_refine_ls_weighting_scheme calc
_refine_ls_wR_factor_gt 0.0762
_refine_ls_wR_factor_ref 0.0863
_reflns_Friedel_coverage 0
_reflns_number_gt 2925
_reflns_number_total 3458
_reflns_threshold_expression 'I > 2\s(I)'
_cod_data_source_file d5dt00908a2.cif
_cod_data_source_block Cl50
_cod_depositor_comments 'Adding full bibliography for 7718739--7718742.cif.'
_cod_database_code 7718741
_shelx_estimated_absorpt_t_min 0.317
_shelx_estimated_absorpt_t_max 0.463
_shelx_shelxl_version_number 2018/3

loop_
_symmetry_equiv_pos_as_xyz
'x, y, z'
'-x, -y, -z'

loop_
_atom_site_label
_atom_site_type_symbol
_atom_site_fract_x
_atom_site_fract_y
_atom_site_fract_z
_atom_site_U_iso_or_equiv
_atom_site_adp_type
_atom_site_occupancy
_atom_site_site_symmetry_order
_atom_site_calc_flag
_atom_site_refinement_flags_posn
_atom_site_refinement_flags_adp
_atom_site_refinement_flags_occupancy
_atom_site_disorder_assembly
_atom_site_disorder_group
Cd1 Cd 0.49298(4) 0.68784(3) 0.20055(2) 0.03838(11) Uani 1 1 d . . . . .
Br1 Br 0.52617(9) 0.91539(6) 0.30851(6) 0.0609(2) Uani 0.7843(19) 1 d . . P A 1
Br2 Br 0.62569(11) 0.67798(11) -0.00874(6) 0.0612(3) Uani 0.389(4) 1 d . . P A 1
Br3 Br 0.10503(8) 0.65922(7) 0.19366(5) 0.0466(2) Uani 0.587(4) 1 d . . P A 1
Br4 Br 0.65162(12) 0.48021(9) 0.32512(7) 0.0434(2) Uani 0.2157(19) 1 d . . P A 1
Cl1 Cl 0.52617(9) 0.91539(6) 0.30851(6) 0.0609(2) Uani 0.2157(19) 1 d . . P A 2
Cl2 Cl 0.62569(11) 0.67798(11) -0.00874(6) 0.0612(3) Uani 0.611(4) 1 d . . P A 2
Cl3 Cl 0.10503(8) 0.65922(7) 0.19366(5) 0.0466(2) Uani 0.413(4) 1 d . . P A 2
Cl4 Cl 0.65162(12) 0.48021(9) 0.32512(7) 0.0434(2) Uani 0.7843(19) 1 d . . P A 2
N1 N 1.0767(6) 0.2974(4) 0.5270(3) 0.0467(8) Uani 1 1 d . . . . .
H1A H 1.086831 0.336582 0.593243 0.056 Uiso 1 1 calc R U . . .
N2 N 0.8799(6) 0.3303(4) 0.0992(3) 0.0470(8) Uani 1 1 d . . . . .
H2A H 1.003872 0.337271 0.06537 0.071 Uiso 1 1 calc R U . . .
H2B H 0.868329 0.380571 0.164239 0.071 Uiso 1 1 calc R U . . .
H2C H 0.7832 0.365568 0.04981 0.071 Uiso 1 1 calc R U . . .
C1 C 1.2128(7) 0.3224(5) 0.4410(4) 0.0481(10) Uani 1 1 d . . . . .
H1 H 1.316379 0.381982 0.452591 0.058 Uiso 1 1 calc R U . . .
C2 C 1.2002(6) 0.2602(5) 0.3353(4) 0.0437(9) Uani 1 1 d . . . . .
H2 H 1.295582 0.277729 0.274992 0.052 Uiso 1 1 calc R U . . .
C3 C 1.0470(6) 0.1718(4) 0.3176(3) 0.0354(7) Uani 1 1 d . . . . .
C4 C 0.9067(7) 0.1496(5) 0.4104(4) 0.0438(9) Uani 1 1 d . . . . .
H4 H 0.800807 0.091098 0.401336 0.053 Uiso 1 1 calc R U . . .
C5 C 0.9252(7) 0.2137(5) 0.5142(4) 0.0481(10) Uani 1 1 d . . . . .
H5 H 0.831804 0.199024 0.576164 0.058 Uiso 1 1 calc R U . . .
C6 C 1.0271(7) 0.1034(5) 0.2017(4) 0.0449(9) Uani 1 1 d . . . . .
H6A H 1.004475 0.002448 0.216205 0.054 Uiso 1 1 calc R U . . .
H6B H 1.155665 0.106851 0.156626 0.054 Uiso 1 1 calc R U . . .
C7 C 0.8534(8) 0.1759(5) 0.1297(4) 0.0507(10) Uani 1 1 d . . . . .
H7A H 0.846308 0.124444 0.057899 0.061 Uiso 1 1 calc R U . . .
H7B H 0.724017 0.169822 0.173504 0.061 Uiso 1 1 calc R U . . .

loop_
_atom_site_aniso_label
_atom_site_aniso_U_11
_atom_site_aniso_U_22
_atom_site_aniso_U_33
_atom_site_aniso_U_23
_atom_site_aniso_U_13
_atom_site_aniso_U_12
Cd1 0.03548(16) 0.04438(18) 0.03541(17) -0.00053(11) -0.00169(11) -0.00469(11)
Br1 0.0515(3) 0.0440(3) 0.0898(5) -0.0137(3) -0.0110(3) -0.0090(2)
Br2 0.0370(4) 0.1100(8) 0.0355(4) 0.0058(4) 0.0040(3) -0.0064(4)
Br3 0.0351(3) 0.0726(4) 0.0342(3) -0.0092(2) 0.0014(2) -0.0136(2)
Br4 0.0451(4) 0.0452(4) 0.0398(4) 0.0001(3) -0.0034(3) -0.0043(3)
Cl1 0.0515(3) 0.0440(3) 0.0898(5) -0.0137(3) -0.0110(3) -0.0090(2)
Cl2 0.0370(4) 0.1100(8) 0.0355(4) 0.0058(4) 0.0040(3) -0.0064(4)
Cl3 0.0351(3) 0.0726(4) 0.0342(3) -0.0092(2) 0.0014(2) -0.0136(2)
Cl4 0.0451(4) 0.0452(4) 0.0398(4) 0.0001(3) -0.0034(3) -0.0043(3)
N1 0.054(2) 0.055(2) 0.0321(16) -0.0052(15) -0.0103(15) -0.0030(17)
N2 0.054(2) 0.056(2) 0.0295(16) -0.0001(15) -0.0044(14) 0.0034(17)
C1 0.043(2) 0.056(3) 0.047(2) -0.0080(19) -0.0044(18) -0.0138(19)
C2 0.041(2) 0.052(2) 0.039(2) -0.0028(17) -0.0008(16) -0.0079(17)
C3 0.0408(19) 0.0312(17) 0.0333(17) -0.0002(14) -0.0079(15) 0.0024(14)
C4 0.046(2) 0.044(2) 0.043(2) 0.0052(17) -0.0079(17) -0.0128(17)
C5 0.051(2) 0.058(3) 0.035(2) 0.0070(18) 0.0014(17) -0.006(2)
C6 0.056(2) 0.040(2) 0.039(2) -0.0086(17) -0.0068(18) -0.0031(18)
C7 0.056(3) 0.059(3) 0.039(2) -0.0089(19) -0.0124(19) -0.009(2)

loop_
_atom_type_symbol
_atom_type_description
_atom_type_scat_dispersion_real
_atom_type_scat_dispersion_imag
_atom_type_scat_source
C C 0.0033 0.0016 'International Tables Vol C Tables 4.2.6.8 and 6.1.1.4'
H H 0 0 'International Tables Vol C Tables 4.2.6.8 and 6.1.1.4'
N N 0.0061 0.0033 'International Tables Vol C Tables 4.2.6.8 and 6.1.1.4'
O O 0.0106 0.006 'International Tables Vol C Tables 4.2.6.8 and 6.1.1.4'
Cl Cl 0.1484 0.1585 'International Tables Vol C Tables 4.2.6.8 and 6.1.1.4'
Br Br -0.2901 2.4595 'International Tables Vol C Tables 4.2.6.8 and 6.1.1.4'
Cd Cd -0.8075 1.2024 'International Tables Vol C Tables 4.2.6.8 and 6.1.1.4'

loop_
_geom_angle_atom_site_label_1
_geom_angle_atom_site_label_2
_geom_angle_atom_site_label_3
_geom_angle
_geom_angle_site_symmetry_1
_geom_angle_site_symmetry_3
_geom_angle_publ_flag
Cl4 Cd1 Cl2 111.80(3) . . ?
Br4 Cd1 Br2 111.80(3) . . ?
Br4 Cd1 Br1 107.06(3) . . ?
Br2 Cd1 Br1 117.95(3) . . ?
Cl4 Cd1 Cl1 107.06(3) . . ?
Cl2 Cd1 Cl1 117.95(3) . . ?
Br4 Cd1 Br3 107.24(3) . . ?
Br2 Cd1 Br3 105.57(2) . . ?
Br1 Cd1 Br3 106.64(2) . . ?
Cl4 Cd1 Cl3 107.24(3) . . ?
Cl2 Cd1 Cl3 105.57(2) . . ?
Cl1 Cd1 Cl3 106.64(2) . . ?
C1 N1 C5 122.2(4) . . ?
C1 N1 H1A 118.9 . . ?
C5 N1 H1A 118.9 . . ?
C7 N2 H2A 109.5 . . ?
C7 N2 H2B 109.5 . . ?
H2A N2 H2B 109.5 . . ?
C7 N2 H2C 109.5 . . ?
H2A N2 H2C 109.5 . . ?
H2B N2 H2C 109.5 . . ?
N1 C1 C2 119.8(4) . . ?
N1 C1 H1 120.1 . . ?
C2 C1 H1 120.1 . . ?
C1 C2 C3 120.4(4) . . ?
C1 C2 H2 119.8 . . ?
C3 C2 H2 119.8 . . ?
C2 C3 C4 117.8(4) . . ?
C2 C3 C6 121.7(4) . . ?
C4 C3 C6 120.5(4) . . ?
C5 C4 C3 119.9(4) . . ?
C5 C4 H4 120.1 . . ?
C3 C4 H4 120.1 . . ?
N1 C5 C4 120.0(4) . . ?
N1 C5 H5 120 . . ?
C4 C5 H5 120 . . ?
C3 C6 C7 113.5(3) . . ?
C3 C6 H6A 108.9 . . ?
C7 C6 H6A 108.9 . . ?
C3 C6 H6B 108.9 . . ?
C7 C6 H6B 108.9 . . ?
H6A C6 H6B 107.7 . . ?
N2 C7 C6 112.6(4) . . ?
N2 C7 H7A 109.1 . . ?
C6 C7 H7A 109.1 . . ?
N2 C7 H7B 109.1 . . ?
C6 C7 H7B 109.1 . . ?
H7A C7 H7B 107.8 . . ?

loop_
_geom_bond_atom_site_label_1
_geom_bond_atom_site_label_2
_geom_bond_distance
_geom_bond_site_symmetry_2
_geom_bond_publ_flag
Cd1 Cl4 2.5107(8) . ?
Cd1 Br4 2.5107(8) . ?
Cd1 Cl2 2.5112(7) . ?
Cd1 Br2 2.5112(7) . ?
Cd1 Br1 2.5231(6) . ?
Cd1 Cl1 2.5231(6) . ?
Cd1 Br3 2.5728(6) . ?
Cd1 Cl3 2.5728(6) . ?
N1 C1 1.327(6) . ?
N1 C5 1.330(6) . ?
N1 H1A 0.86 . ?
N2 C7 1.488(6) . ?
N2 H2A 0.89 . ?
N2 H2B 0.89 . ?
N2 H2C 0.89 . ?
C1 C2 1.367(6) . ?
C1 H1 0.93 . ?
C2 C3 1.379(6) . ?
C2 H2 0.93 . ?
C3 C4 1.395(6) . ?
C3 C6 1.506(5) . ?
C4 C5 1.362(6) . ?
C4 H4 0.93 . ?
C5 H5 0.93 . ?
C6 C7 1.511(6) . ?
C6 H6A 0.97 . ?
C6 H6B 0.97 . ?
C7 H7A 0.97 . ?
C7 H7B 0.97 . ?

loop_
_geom_hbond_atom_site_label_D
_geom_hbond_atom_site_label_H
_geom_hbond_atom_site_label_A
_geom_hbond_distance_DH
_geom_hbond_distance_HA
_geom_hbond_distance_DA
_geom_hbond_angle_DHA
_geom_hbond_site_symmetry_A
_geom_hbond_publ_flag
N1 H1A Br3^a 0.86 2.69 3.385(4) 138.5 2_666 yes
N1 H1A Br4^a 0.86 2.74 3.387(4) 133.7 2_766 yes
N2 H2A Br2^a 0.89 2.47 3.344(4) 167.3 2_765 yes
N2 H2B Br4^a 0.89 2.43 3.228(4) 148.7 . yes
N2 H2C Br2^a 0.89 3.04 3.673(4) 129.6 . yes
N2 H2C Br2^a 0.89 2.79 3.498(4) 137.1 2_665 yes
N2 H2C Br3^a 0.89 2.86 3.335(3) 115.2 2_665 yes

loop_
_geom_torsion_atom_site_label_1
_geom_torsion_atom_site_label_2
_geom_torsion_atom_site_label_3
_geom_torsion_atom_site_label_4
_geom_torsion
_geom_torsion_site_symmetry_1
_geom_torsion_site_symmetry_2
_geom_torsion_site_symmetry_3
_geom_torsion_site_symmetry_4
_geom_torsion_publ_flag
C5 N1 C1 C2 -0.5(7) . . . . ?
N1 C1 C2 C3 0.0(7) . . . . ?
C1 C2 C3 C4 0.4(6) . . . . ?
C1 C2 C3 C6 179.1(4) . . . . ?
C2 C3 C4 C5 -0.5(6) . . . . ?
C6 C3 C4 C5 -179.1(4) . . . . ?
C1 N1 C5 C4 0.5(7) . . . . ?
C3 C4 C5 N1 0.0(7) . . . . ?
C2 C3 C6 C7 -103.9(5) . . . . ?
C4 C3 C6 C7 74.7(5) . . . . ?
C3 C6 C7 N2 60.8(5) . . . . ?
